data_4064045
loop_
_publ_author_name
'Albertin, Gabriele'
'Antoniutti, Stefano'
'Castro, Jes\'us'

_publ_section_title
;
 Preparation of Half-Sandwich Alkoxycarbene Complexes of Osmium(II)
;
_journal_issue 6
_journal_name_full Organometallics
_journal_page_first 1558
_journal_paper_doi 10.1021/om101105s
_journal_volume 30
_journal_year 2011
_chemical_formula_sum 'C54 H60 B Cl O3 Os P'
_chemical_formula_weight 1024.45
_chemical_name_systematic
; 
 ? 
;
_space_group_IT_number 2
_symmetry_cell_setting triclinic
_symmetry_space_group_name_Hall '-P 1'
_symmetry_space_group_name_H-M 'P -1'
_atom_sites_solution_hydrogens geom
_atom_sites_solution_primary direct
_atom_sites_solution_secondary difmap
_audit_creation_method SHELXL-97
_cell_angle_alpha 75.418(2)
_cell_angle_beta 77.243(2)
_cell_angle_gamma 87.722(2)
_cell_formula_units_Z 2
_cell_length_a 12.3115(10)
_cell_length_b 14.1504(12)
_cell_length_c 14.4752(12)
_cell_measurement_reflns_used 4368
_cell_measurement_temperature 293(2)
_cell_measurement_theta_max 20.64
_cell_measurement_theta_min 2.27
_cell_volume 2380.0(3)
_computing_cell_refinement 'Bruker SMART'
_computing_data_collection 'Bruker SMART'
_computing_data_reduction 'Bruker SAINT'
_computing_structure_refinement 'SHELXL-97 (Sheldrick, 1997)'
_computing_structure_solution 'SHELXS-97 (Sheldrick, 1990)'
_diffrn_ambient_temperature 293(2)
_diffrn_measured_fraction_theta_full 0.990
_diffrn_measured_fraction_theta_max 0.990
_diffrn_measurement_device_type 'CCD area detector'
_diffrn_measurement_method 'phi and omega scans'
_diffrn_radiation_monochromator graphite
_diffrn_radiation_source 'fine-focus sealed tube'
_diffrn_radiation_type MoK\a
_diffrn_radiation_wavelength 0.71073
_diffrn_reflns_av_R_equivalents 0.0498
_diffrn_reflns_av_sigmaI/netI 0.0748
_diffrn_reflns_limit_h_max 14
_diffrn_reflns_limit_h_min -14
_diffrn_reflns_limit_k_max 16
_diffrn_reflns_limit_k_min -16
_diffrn_reflns_limit_l_max 17
_diffrn_reflns_limit_l_min -17
_diffrn_reflns_number 17984
_diffrn_reflns_theta_full 25.03
_diffrn_reflns_theta_max 25.03
_diffrn_reflns_theta_min 1.49
_exptl_absorpt_coefficient_mu 2.811
_exptl_absorpt_correction_T_max 1.000
_exptl_absorpt_correction_T_min 0.739
_exptl_absorpt_correction_type multi-scan
_exptl_crystal_colour yellow
_exptl_crystal_density_diffrn 1.430
_exptl_crystal_density_method 'not measured'
_exptl_crystal_description prism
_exptl_crystal_F_000 1042
_exptl_crystal_size_max 0.40
_exptl_crystal_size_mid 0.21
_exptl_crystal_size_min 0.15
_refine_diff_density_max 1.425
_refine_diff_density_min -0.895
_refine_diff_density_rms 0.101
_refine_ls_extinction_method none
_refine_ls_goodness_of_fit_ref 1.043
_refine_ls_hydrogen_treatment mixed
_refine_ls_matrix_type full
_refine_ls_number_parameters 556
_refine_ls_number_reflns 8343
_refine_ls_number_restraints 0
_refine_ls_restrained_S_all 1.043
_refine_ls_R_factor_all 0.0611
_refine_ls_R_factor_gt 0.0386
_refine_ls_shift/su_max 0.001
_refine_ls_shift/su_mean 0.000
_refine_ls_structure_factor_coef Fsqd
_refine_ls_weighting_details 'calc w=1/[\s^2^(Fo^2^)+(0.0246P)^2^+0.2137P] where P=(Fo^2^+2Fc^2^)/3'
_refine_ls_weighting_scheme calc
_refine_ls_wR_factor_gt 0.0754
_refine_ls_wR_factor_ref 0.0851
_reflns_number_gt 6509
_reflns_number_total 8343
_reflns_threshold_expression >2sigma(I)
_cod_data_source_file om101105s_si_001.cif
_cod_data_source_block 1c_md
_cod_depositor_comments
;
The following automatic conversions were performed:

'_symmetry_cell_setting' value 'Triclinic' changed to 'triclinic'
according to /home/saulius/struct/CIF-dictionaries/cif_core.dic
dictionary named 'cif_core.dic' version 2.4.1 from 2010-06-29.

Automatic conversion script
Id: cif_fix_values 1715 2011-07-08 13:25:40Z adriana 
;
_cod_original_sg_symbol_H-M 'P-1   '
_cod_database_code 4064045

loop_
_symmetry_equiv_pos_as_xyz
'x, y, z'
'-x, -y, -z'

loop_
_atom_site_label
_atom_site_type_symbol
_atom_site_fract_x
_atom_site_fract_y
_atom_site_fract_z
_atom_site_U_iso_or_equiv
_atom_site_adp_type
_atom_site_occupancy
_atom_site_symmetry_multiplicity
_atom_site_calc_flag
_atom_site_refinement_flags
Os Os 0.859567(18) 0.727064(15) 0.226257(14) 0.03929(8) Uani 1 1 d .
Cl Cl 1.04674(13) 0.78685(12) 0.14783(11) 0.0647(4) Uani 1 1 d .
P P 0.79394(15) 0.87312(11) 0.15112(11) 0.0562(4) Uani 1 1 d .
O1 O 0.7575(3) 0.6820(3) 0.0834(3) 0.0544(10) Uani 1 1 d .
C11 C 0.8533(4) 0.6806(3) 0.1092(3) 0.0398(12) Uani 1 1 d .
C12 C 0.9508(5) 0.6353(4) 0.0524(4) 0.0531(15) Uani 1 1 d .
H12 H 0.9914 0.6642 -0.0100 0.064 Uiso 1 1 calc R
C13 C 0.9713(4) 0.5355(4) 0.1137(4) 0.0421(13) Uani 1 1 d .
C14 C 1.0680(5) 0.5175(4) 0.1492(4) 0.0516(15) Uani 1 1 d .
H14 H 1.1212 0.5671 0.1339 0.062 Uiso 1 1 calc R
C15 C 1.0866(6) 0.4266(5) 0.2069(4) 0.0619(17) Uani 1 1 d .
H15 H 1.1521 0.4152 0.2296 0.074 Uiso 1 1 calc R
C16 C 1.0078(6) 0.3537(5) 0.2304(4) 0.0642(18) Uani 1 1 d .
H16 H 1.0197 0.2928 0.2693 0.077 Uiso 1 1 calc R
C17 C 0.9112(6) 0.3703(4) 0.1966(4) 0.0633(17) Uani 1 1 d .
H17 H 0.8573 0.3211 0.2133 0.076 Uiso 1 1 calc R
C18 C 0.8944(5) 0.4603(4) 0.1378(4) 0.0551(15) Uani 1 1 d .
H18 H 0.8296 0.4705 0.1138 0.066 Uiso 1 1 calc R
C19 C 0.7397(6) 0.6528(6) -0.0039(5) 0.091(2) Uani 1 1 d .
H19A H 0.7637 0.7055 -0.0619 0.109 Uiso 1 1 calc R
H19B H 0.7838 0.5960 -0.0122 0.109 Uiso 1 1 calc R
C110 C 0.6265(7) 0.6310(7) 0.0072(6) 0.118(3) Uani 1 1 d .
H11A H 0.6039 0.5765 0.0625 0.178 Uiso 1 1 calc R
H11B H 0.6153 0.6149 -0.0507 0.178 Uiso 1 1 calc R
H11C H 0.5828 0.6867 0.0173 0.178 Uiso 1 1 calc R
C1 C 0.9110(5) 0.7033(4) 0.3755(4) 0.0493(14) Uani 1 1 d .
C2 C 0.9181(5) 0.6121(4) 0.3467(3) 0.0532(16) Uani 1 1 d .
H2 H 0.9853 0.5792 0.3414 0.064 Uiso 1 1 calc R
C3 C 0.8281(6) 0.5729(4) 0.3271(4) 0.0585(17) Uani 1 1 d .
H3 H 0.8339 0.5114 0.3144 0.070 Uiso 1 1 calc R
C4 C 0.7267(5) 0.6234(4) 0.3257(4) 0.0557(16) Uani 1 1 d .
C5 C 0.7193(5) 0.7132(4) 0.3531(4) 0.0509(15) Uani 1 1 d .
H5 H 0.6544 0.7490 0.3523 0.061 Uiso 1 1 calc R
C6 C 0.8094(5) 0.7498(4) 0.3818(4) 0.0477(14) Uani 1 1 d .
H6 H 0.7999 0.8058 0.4052 0.057 Uiso 1 1 calc R
C7 C 1.0089(5) 0.7371(6) 0.4046(4) 0.072(2) Uani 1 1 d .
H7 H 1.0759 0.7136 0.3667 0.087 Uiso 1 1 calc R
C8 C 1.0014(6) 0.6851(7) 0.5127(5) 0.120(3) Uani 1 1 d .
H8A H 1.0668 0.7005 0.5323 0.180 Uiso 1 1 calc R
H8B H 0.9962 0.6158 0.5212 0.180 Uiso 1 1 calc R
H8C H 0.9366 0.7066 0.5521 0.180 Uiso 1 1 calc R
C9 C 1.0209(7) 0.8466(7) 0.3833(6) 0.116(3) Uani 1 1 d .
H9A H 1.0271 0.8746 0.3147 0.173 Uiso 1 1 calc R
H9B H 1.0865 0.8627 0.4022 0.173 Uiso 1 1 calc R
H9C H 0.9567 0.8721 0.4197 0.173 Uiso 1 1 calc R
C10 C 0.6311(6) 0.5811(5) 0.3004(5) 0.088(2) Uani 1 1 d .
H10A H 0.6589 0.5452 0.2522 0.133 Uiso 1 1 calc R
H10B H 0.5850 0.6329 0.2746 0.133 Uiso 1 1 calc R
H10C H 0.5881 0.5382 0.3581 0.133 Uiso 1 1 calc R
C21 C 0.6459(6) 0.8880(4) 0.1889(4) 0.0638(18) Uani 1 1 d .
C22 C 0.5720(7) 0.8445(6) 0.1538(6) 0.092(2) Uani 1 1 d .
H22 H 0.5994 0.8140 0.1036 0.110 Uiso 1 1 calc R
C23 C 0.4582(8) 0.8440(7) 0.1901(7) 0.125(3) Uani 1 1 d .
H23 H 0.4096 0.8139 0.1650 0.150 Uiso 1 1 calc R
C24 C 0.4184(9) 0.8899(9) 0.2650(8) 0.125(4) Uani 1 1 d .
H24 H 0.3422 0.8895 0.2911 0.150 Uiso 1 1 calc R
C25 C 0.4882(12) 0.9348(8) 0.3002(7) 0.137(5) Uani 1 1 d .
H25 H 0.4602 0.9665 0.3492 0.165 Uiso 1 1 calc R
C26 C 0.6033(8) 0.9338(5) 0.2631(5) 0.097(3) Uani 1 1 d .
H26 H 0.6515 0.9641 0.2884 0.117 Uiso 1 1 calc R
O21 O 0.8437(6) 0.9620(4) 0.1770(4) 0.127(2) Uani 1 1 d .
C27 C 0.8835(12) 1.0414(9) 0.1415(9) 0.209(7) Uani 1 1 d .
H27A H 0.8392 1.0736 0.0953 0.250 Uiso 1 1 calc R
H27B H 0.9564 1.0321 0.1029 0.250 Uiso 1 1 calc R
C28 C 0.8992(8) 1.1091(6) 0.1917(9) 0.164(5) Uani 1 1 d .
H28A H 0.9346 1.0785 0.2442 0.246 Uiso 1 1 calc R
H28B H 0.8284 1.1338 0.2177 0.246 Uiso 1 1 calc R
H28C H 0.9455 1.1619 0.1479 0.246 Uiso 1 1 calc R
O22 O 0.8188(4) 0.8910(3) 0.0357(3) 0.0665(12) Uani 1 1 d .
C29 C 0.7840(7) 0.9762(5) -0.0314(5) 0.106(3) Uani 1 1 d .
H29A H 0.7143 0.9999 0.0004 0.127 Uiso 1 1 calc R
H29B H 0.8397 1.0280 -0.0489 0.127 Uiso 1 1 calc R
C210 C 0.7698(9) 0.9506(7) -0.1186(6) 0.151(4) Uani 1 1 d .
H21A H 0.8331 0.9146 -0.1423 0.227 Uiso 1 1 calc R
H21B H 0.7635 1.0090 -0.1680 0.227 Uiso 1 1 calc R
H21C H 0.7035 0.9112 -0.1036 0.227 Uiso 1 1 calc R
B B 0.5474(5) 0.7115(4) 0.6844(4) 0.0399(14) Uani 1 1 d .
C11B C 0.4580(4) 0.7065(4) 0.6156(4) 0.0423(13) Uani 1 1 d .
C12B C 0.4708(5) 0.6496(4) 0.5489(4) 0.0545(15) Uani 1 1 d .
H12B H 0.5326 0.6098 0.5436 0.065 Uiso 1 1 calc R
C13B C 0.3968(6) 0.6485(5) 0.4894(5) 0.0731(19) Uani 1 1 d .
H13B H 0.4085 0.6080 0.4467 0.088 Uiso 1 1 calc R
C14B C 0.3057(6) 0.7081(6) 0.4947(5) 0.073(2) Uani 1 1 d .
H14B H 0.2566 0.7094 0.4540 0.088 Uiso 1 1 calc R
C15B C 0.2876(5) 0.7651(5) 0.5592(5) 0.0729(19) Uani 1 1 d .
H15B H 0.2251 0.8042 0.5640 0.087 Uiso 1 1 calc R
C16B C 0.3630(5) 0.7646(4) 0.6179(4) 0.0611(16) Uani 1 1 d .
H16B H 0.3497 0.8048 0.6609 0.073 Uiso 1 1 calc R
C21B C 0.6150(4) 0.6073(4) 0.7038(4) 0.0416(13) Uani 1 1 d .
C22B C 0.6983(5) 0.5856(4) 0.6284(4) 0.0538(15) Uani 1 1 d .
H22B H 0.7188 0.6330 0.5699 0.065 Uiso 1 1 calc R
C23B C 0.7508(5) 0.4967(5) 0.6378(5) 0.0583(16) Uani 1 1 d .
H23B H 0.8047 0.4854 0.5858 0.070 Uiso 1 1 calc R
C24B C 0.7242(5) 0.4254(5) 0.7227(5) 0.0649(17) Uani 1 1 d .
H24B H 0.7584 0.3650 0.7289 0.078 Uiso 1 1 calc R
C25B C 0.6454(5) 0.4448(4) 0.7992(5) 0.0613(16) Uani 1 1 d .
H25B H 0.6283 0.3980 0.8585 0.074 Uiso 1 1 calc R
C26B C 0.5926(5) 0.5315(4) 0.7889(4) 0.0497(14) Uani 1 1 d .
H26B H 0.5383 0.5411 0.8414 0.060 Uiso 1 1 calc R
C31B C 0.4759(4) 0.7328(4) 0.7878(4) 0.0425(13) Uani 1 1 d .
C32B C 0.4975(5) 0.8080(4) 0.8264(4) 0.0544(15) Uani 1 1 d .
H32B H 0.5583 0.8491 0.7932 0.065 Uiso 1 1 calc R
C33B C 0.4331(6) 0.8257(5) 0.9123(4) 0.0670(18) Uani 1 1 d .
H33B H 0.4510 0.8779 0.9348 0.080 Uiso 1 1 calc R
C34B C 0.3432(6) 0.7659(5) 0.9635(4) 0.0698(19) Uani 1 1 d .
H34B H 0.2997 0.7771 1.0208 0.084 Uiso 1 1 calc R
C35B C 0.3187(5) 0.6904(5) 0.9295(4) 0.0655(17) Uani 1 1 d .
H35B H 0.2582 0.6493 0.9639 0.079 Uiso 1 1 calc R
C36B C 0.3833(5) 0.6737(4) 0.8433(4) 0.0550(15) Uani 1 1 d .
H36B H 0.3645 0.6213 0.8216 0.066 Uiso 1 1 calc R
C41B C 0.6376(4) 0.8016(4) 0.6284(4) 0.0439(13) Uani 1 1 d .
C42B C 0.7325(5) 0.8102(4) 0.6630(5) 0.0599(16) Uani 1 1 d .
H42B H 0.7469 0.7619 0.7155 0.072 Uiso 1 1 calc R
C43B C 0.8065(5) 0.8889(5) 0.6212(5) 0.078(2) Uani 1 1 d .
H43B H 0.8694 0.8921 0.6459 0.093 Uiso 1 1 calc R
C44B C 0.7877(6) 0.9618(5) 0.5439(5) 0.077(2) Uani 1 1 d .
H44B H 0.8367 1.0149 0.5167 0.092 Uiso 1 1 calc R
C45B C 0.6947(6) 0.9546(4) 0.5075(4) 0.0649(18) Uani 1 1 d .
H45B H 0.6811 1.0029 0.4546 0.078 Uiso 1 1 calc R
C46B C 0.6219(5) 0.8762(4) 0.5491(4) 0.0491(14) Uani 1 1 d .
H46B H 0.5597 0.8731 0.5233 0.059 Uiso 1 1 calc R

loop_
_atom_site_aniso_label
_atom_site_aniso_U_11
_atom_site_aniso_U_22
_atom_site_aniso_U_33
_atom_site_aniso_U_23
_atom_site_aniso_U_13
_atom_site_aniso_U_12
Os 0.04692(15) 0.03649(13) 0.03401(12) -0.00863(9) -0.00763(9) -0.00187(9)
Cl 0.0542(10) 0.0695(11) 0.0638(10) -0.0126(8) -0.0006(7) -0.0171(8)
P 0.0887(13) 0.0322(8) 0.0475(9) -0.0093(7) -0.0157(8) 0.0028(8)
O1 0.061(3) 0.063(3) 0.050(2) -0.030(2) -0.018(2) 0.009(2)
C11 0.050(3) 0.031(3) 0.032(3) 0.002(2) -0.006(2) -0.006(2)
C12 0.069(4) 0.044(3) 0.036(3) -0.007(3) 0.006(3) 0.017(3)
C13 0.042(3) 0.049(3) 0.039(3) -0.024(3) -0.003(2) 0.008(3)
C14 0.047(4) 0.058(4) 0.052(3) -0.024(3) -0.005(3) 0.002(3)
C15 0.073(5) 0.066(5) 0.059(4) -0.028(3) -0.030(3) 0.026(4)
C16 0.093(6) 0.053(4) 0.048(4) -0.012(3) -0.020(4) 0.016(4)
C17 0.080(5) 0.038(4) 0.064(4) -0.012(3) 0.001(4) -0.008(3)
C18 0.049(4) 0.054(4) 0.067(4) -0.027(3) -0.010(3) 0.002(3)
C19 0.091(6) 0.140(7) 0.074(5) -0.068(5) -0.040(4) 0.017(5)
C110 0.112(7) 0.158(9) 0.122(7) -0.064(6) -0.065(6) -0.010(6)
C1 0.049(4) 0.069(4) 0.031(3) -0.014(3) -0.010(3) 0.002(3)
C2 0.068(4) 0.060(4) 0.026(3) -0.005(3) -0.010(3) 0.020(3)
C3 0.099(5) 0.040(4) 0.033(3) -0.003(3) -0.014(3) -0.002(4)
C4 0.072(5) 0.051(4) 0.038(3) 0.003(3) -0.012(3) -0.022(3)
C5 0.049(4) 0.058(4) 0.038(3) -0.003(3) -0.004(3) 0.000(3)
C6 0.053(4) 0.054(4) 0.038(3) -0.020(3) -0.003(3) -0.001(3)
C7 0.047(4) 0.120(6) 0.058(4) -0.040(4) -0.005(3) -0.004(4)
C8 0.066(5) 0.250(11) 0.054(4) -0.048(6) -0.024(4) -0.008(6)
C9 0.089(6) 0.143(9) 0.139(8) -0.085(7) -0.010(5) -0.031(6)
C10 0.102(6) 0.092(6) 0.065(4) -0.002(4) -0.015(4) -0.057(5)
C21 0.098(6) 0.042(4) 0.048(4) -0.010(3) -0.014(4) 0.031(4)
C22 0.087(6) 0.099(6) 0.093(6) -0.033(5) -0.022(5) 0.042(5)
C23 0.084(7) 0.144(9) 0.135(8) -0.025(7) -0.016(6) 0.035(6)
C24 0.117(9) 0.133(10) 0.088(8) -0.001(6) 0.013(6) 0.069(8)
C25 0.210(15) 0.103(9) 0.072(6) -0.019(5) 0.009(8) 0.085(9)
C26 0.158(9) 0.067(5) 0.062(5) -0.025(4) -0.012(5) 0.045(5)
O21 0.240(7) 0.049(3) 0.095(4) -0.015(3) -0.035(4) -0.054(4)
C27 0.283(17) 0.153(12) 0.197(13) -0.083(10) 0.001(11) -0.130(12)
C28 0.145(9) 0.071(6) 0.320(16) -0.092(8) -0.093(10) 0.006(6)
O22 0.097(3) 0.049(3) 0.042(2) 0.0059(19) -0.011(2) 0.010(2)
C29 0.140(8) 0.076(6) 0.079(6) 0.023(4) -0.025(5) 0.013(5)
C210 0.207(11) 0.171(10) 0.082(6) -0.005(6) -0.082(7) 0.056(8)
B 0.043(4) 0.040(4) 0.038(3) -0.012(3) -0.010(3) 0.000(3)
C11B 0.044(3) 0.039(3) 0.042(3) -0.006(2) -0.009(2) 0.001(3)
C12B 0.051(4) 0.057(4) 0.059(4) -0.017(3) -0.016(3) 0.005(3)
C13B 0.073(5) 0.091(5) 0.072(4) -0.034(4) -0.035(4) 0.000(4)
C14B 0.060(5) 0.101(6) 0.065(4) -0.015(4) -0.033(4) -0.005(4)
C15B 0.063(5) 0.074(5) 0.088(5) -0.020(4) -0.032(4) 0.015(4)
C16B 0.064(4) 0.056(4) 0.068(4) -0.017(3) -0.026(3) 0.011(3)
C21B 0.041(3) 0.043(3) 0.045(3) -0.014(3) -0.017(3) 0.002(3)
C22B 0.052(4) 0.061(4) 0.049(3) -0.012(3) -0.015(3) 0.005(3)
C23B 0.052(4) 0.061(4) 0.071(4) -0.030(4) -0.019(3) 0.013(3)
C24B 0.056(4) 0.052(4) 0.092(5) -0.021(4) -0.026(4) 0.012(3)
C25B 0.067(4) 0.047(4) 0.067(4) -0.003(3) -0.021(3) 0.001(3)
C26B 0.061(4) 0.042(3) 0.048(3) -0.010(3) -0.017(3) 0.005(3)
C31B 0.042(3) 0.042(3) 0.042(3) -0.008(3) -0.011(2) 0.008(3)
C32B 0.055(4) 0.053(4) 0.055(4) -0.017(3) -0.010(3) 0.006(3)
C33B 0.082(5) 0.065(4) 0.059(4) -0.026(3) -0.016(4) 0.020(4)
C34B 0.075(5) 0.086(5) 0.043(4) -0.017(4) -0.004(3) 0.021(4)
C35B 0.055(4) 0.075(5) 0.055(4) -0.009(3) 0.002(3) 0.002(3)
C36B 0.054(4) 0.059(4) 0.049(3) -0.014(3) -0.002(3) -0.007(3)
C41B 0.048(4) 0.040(3) 0.044(3) -0.016(3) -0.002(3) 0.001(3)
C42B 0.051(4) 0.058(4) 0.073(4) -0.017(3) -0.017(3) -0.003(3)
C43B 0.054(4) 0.083(6) 0.099(6) -0.030(5) -0.014(4) -0.013(4)
C44B 0.081(6) 0.047(4) 0.088(5) -0.014(4) 0.012(4) -0.022(4)
C45B 0.087(5) 0.047(4) 0.055(4) -0.013(3) -0.002(4) -0.007(4)
C46B 0.060(4) 0.040(3) 0.044(3) -0.009(3) -0.005(3) -0.003(3)

loop_
_atom_type_symbol
_atom_type_description
_atom_type_scat_dispersion_real
_atom_type_scat_dispersion_imag
_atom_type_scat_source
C C 0.0033 0.0016 'International Tables Vol C Tables 4.2.6.8 and 6.1.1.4'
H H 0.0000 0.0000 'International Tables Vol C Tables 4.2.6.8 and 6.1.1.4'
B B 0.0013 0.0007 'International Tables Vol C Tables 4.2.6.8 and 6.1.1.4'
O O 0.0106 0.0060 'International Tables Vol C Tables 4.2.6.8 and 6.1.1.4'
P P 0.1023 0.0942 'International Tables Vol C Tables 4.2.6.8 and 6.1.1.4'
Cl Cl 0.1484 0.1585 'International Tables Vol C Tables 4.2.6.8 and 6.1.1.4'
Os Os -1.2165 7.6030 'International Tables Vol C Tables 4.2.6.8 and 6.1.1.4'

loop_
_geom_angle_atom_site_label_1
_geom_angle_atom_site_label_2
_geom_angle_atom_site_label_3
_geom_angle
C11 Os C5 123.5(2)
C11 Os C4 94.2(2)
C5 Os C4 37.3(2)
C11 Os P 87.73(14)
C5 Os P 90.53(15)
C4 Os P 113.99(18)
C11 Os C2 114.0(2)
C5 Os C2 76.5(2)
C4 Os C2 65.2(2)
P Os C2 158.21(15)
C11 Os C3 92.30(19)
C5 Os C3 64.9(2)
C4 Os C3 36.4(2)
P Os C3 150.34(19)
C2 Os C3 34.9(2)
C11 Os C6 159.8(2)
C5 Os C6 36.81(19)
C4 Os C6 66.3(2)
P Os C6 95.62(15)
C2 Os C6 63.55(19)
C3 Os C6 75.0(2)
C11 Os C1 150.0(2)
C5 Os C1 65.4(2)
C4 Os C1 78.3(2)
P Os C1 121.98(15)
C2 Os C1 36.54(19)
C3 Os C1 64.4(2)
C6 Os C1 34.87(18)
C11 Os Cl 88.68(15)
C5 Os Cl 147.73(16)
C4 Os Cl 157.04(18)
P Os Cl 88.86(6)
C2 Os Cl 92.87(16)
C3 Os Cl 120.80(18)
C6 Os Cl 111.22(14)
C1 Os Cl 87.87(14)
O21 P O22 108.7(3)
O21 P C21 102.5(3)
O22 P C21 105.8(3)
O21 P Os 111.8(2)
O22 P Os 112.61(16)
C21 P Os 114.7(2)
C11 O1 C19 125.2(4)
O1 C11 C12 117.5(4)
O1 C11 Os 118.6(4)
C12 C11 Os 123.7(4)
C13 C12 C11 109.0(4)
C18 C13 C14 117.9(5)
C18 C13 C12 121.4(5)
C14 C13 C12 120.7(5)
C15 C14 C13 121.0(6)
C16 C15 C14 119.6(6)
C15 C16 C17 120.2(6)
C16 C17 C18 119.7(6)
C13 C18 C17 121.5(6)
C110 C19 O1 110.1(6)
C6 C1 C2 117.1(5)
C6 C1 C7 124.0(5)
C2 C1 C7 118.7(5)
C6 C1 Os 71.6(3)
C2 C1 Os 70.4(3)
C7 C1 Os 132.9(4)
C3 C2 C1 121.5(5)
C3 C2 Os 72.7(3)
C1 C2 Os 73.0(3)
C2 C3 C4 121.8(6)
C2 C3 Os 72.4(3)
C4 C3 Os 69.5(3)
C3 C4 C5 116.8(5)
C3 C4 C10 121.0(6)
C5 C4 C10 122.2(6)
C3 C4 Os 74.1(3)
C5 C4 Os 70.0(3)
C10 C4 Os 128.1(4)
C4 C5 C6 121.4(5)
C4 C5 Os 72.7(3)
C6 C5 Os 75.5(3)
C1 C6 C5 121.0(5)
C1 C6 Os 73.5(3)
C5 C6 Os 67.7(3)
C1 C7 C9 114.2(6)
C1 C7 C8 107.2(5)
C9 C7 C8 113.4(6)
C22 C21 C26 117.8(8)
C22 C21 P 121.0(5)
C26 C21 P 120.7(7)
C21 C22 C23 122.5(8)
C22 C23 C24 118.1(10)
C25 C24 C23 121.0(11)
C24 C25 C26 120.0(10)
C21 C26 C25 120.4(9)
C27 O21 P 142.5(7)
O21 C27 C28 126.0(12)
C29 O22 P 125.0(4)
C210 C29 O22 110.0(7)
C41B B C31B 109.2(4)
C41B B C11B 109.6(4)
C31B B C11B 107.6(4)
C41B B C21B 109.1(4)
C31B B C21B 111.6(4)
C11B B C21B 109.6(4)
C12B C11B C16B 114.0(5)
C12B C11B B 124.5(5)
C16B C11B B 121.4(5)
C11B C12B C13B 123.9(6)
C14B C13B C12B 119.1(6)
C15B C14B C13B 120.1(6)
C14B C15B C16B 119.5(6)
C15B C16B C11B 123.4(6)
C26B C21B C22B 113.7(5)
C26B C21B B 125.9(5)
C22B C21B B 120.3(5)
C23B C22B C21B 122.8(5)
C24B C23B C22B 120.6(6)
C23B C24B C25B 118.5(6)
C26B C25B C24B 120.7(6)
C25B C26B C21B 123.8(6)
C32B C31B C36B 114.3(5)
C32B C31B B 125.2(5)
C36B C31B B 120.6(5)
C31B C32B C33B 123.6(6)
C34B C33B C32B 119.7(6)
C35B C34B C33B 119.2(6)
C34B C35B C36B 120.5(6)
C35B C36B C31B 122.7(6)
C42B C41B C46B 115.8(5)
C42B C41B B 120.5(5)
C46B C41B B 123.5(5)
C41B C42B C43B 121.8(6)
C44B C43B C42B 120.9(6)
C43B C44B C45B 118.5(6)
C46B C45B C44B 120.3(6)
C45B C46B C41B 122.6(6)

loop_
_geom_bond_atom_site_label_1
_geom_bond_atom_site_label_2
_geom_bond_distance
Os C11 1.983(5)
Os C5 2.199(5)
Os C4 2.234(5)
Os P 2.2871(15)
Os C2 2.289(5)
Os C3 2.293(5)
Os C6 2.300(5)
Os C1 2.324(5)
Os Cl 2.4147(15)
P O21 1.580(5)
P O22 1.587(4)
P C21 1.804(7)
O1 C11 1.312(6)
O1 C19 1.486(6)
C11 C12 1.515(7)
C12 C13 1.512(7)
C13 C18 1.377(7)
C13 C14 1.388(7)
C14 C15 1.387(8)
C15 C16 1.371(8)
C16 C17 1.373(8)
C17 C18 1.378(8)
C19 C110 1.405(9)
C1 C6 1.386(7)
C1 C2 1.447(8)
C1 C7 1.494(8)
C2 C3 1.372(8)
C3 C4 1.415(8)
C4 C5 1.418(8)
C4 C10 1.494(8)
C5 C6 1.424(7)
C7 C9 1.509(10)
C7 C8 1.537(9)
C21 C22 1.367(9)
C21 C26 1.388(8)
C22 C23 1.384(10)
C23 C24 1.390(13)
C24 C25 1.343(14)
C25 C26 1.401(13)
O21 C27 1.187(10)
C27 C28 1.381(12)
O22 C29 1.461(7)
C29 C210 1.445(10)
B C41B 1.647(8)
B C31B 1.653(7)
B C11B 1.654(7)
B C21B 1.655(8)
C11B C12B 1.386(7)
C11B C16B 1.402(7)
C12B C13B 1.387(7)
C13B C14B 1.376(9)
C14B C15B 1.358(9)
C15B C16B 1.388(8)
C21B C26B 1.397(7)
C21B C22B 1.410(7)
C22B C23B 1.379(7)
C23B C24B 1.364(8)
C24B C25B 1.378(8)
C25B C26B 1.355(7)
C31B C32B 1.378(7)
C31B C36B 1.406(7)
C32B C33B 1.394(7)
C33B C34B 1.375(9)
C34B C35B 1.352(9)
C35B C36B 1.392(8)
C41B C42B 1.389(7)
C41B C46B 1.394(7)
C42B C43B 1.390(8)
C43B C44B 1.372(9)
C44B C45B 1.380(9)
C45B C46B 1.379(8)
